data_4514599
loop_
_publ_author_name
'Jurcic, Monika'
'Peveler, William J.'
'Savory, Christopher N.'
'Bu\<car, Dejan-Kre\<simir'
'Kenyon, Anthony J.'
'Scanlon, David O.'
'Parkin, Ivan P.'

_publ_section_title
;
 Sensing and Discrimination of Explosives at Variable Concentrations with
 a Large-Pore MOF as Part of a Luminescent Array.
;
_journal_issue 12
_journal_name_full 'ACS applied materials &amp; interfaces'
_journal_page_first 11618
_journal_page_last 11626
_journal_paper_doi 10.1021/acsami.8b22385
_journal_volume 11
_journal_year 2019
_chemical_formula_moiety 'C42 H22 O24 Zn4'
_chemical_formula_sum 'C42 H22 O24 Zn4'
_chemical_formula_weight 1172.21
_space_group_crystal_system orthorhombic
_space_group_IT_number 69
_space_group_name_Hall '-F 2 2'
_space_group_name_H-M_alt 'F m m m'
_symmetry_Int_Tables_number 69
_symmetry_space_group_name_Hall '-F 2 2'
_symmetry_space_group_name_H-M 'F m m m'
_atom_sites_solution_primary iterative
_audit_creation_date 2018-08-02
_audit_creation_method
;
Olex2 1.2
(compiled 2018.05.29 svn.r3508 for OlexSys, GUI svn.r5506)
;
_cell_angle_alpha 90
_cell_angle_beta 90
_cell_angle_gamma 90
_cell_formula_units_Z 8
_cell_length_a 25.0266(5)
_cell_length_b 28.3182(7)
_cell_length_c 30.3737(6)
_cell_measurement_reflns_used 9079
_cell_measurement_temperature 150(1)
_cell_measurement_theta_max 72.6560
_cell_measurement_theta_min 3.5250
_cell_volume 21526.1(8)
_computing_cell_refinement
;
CrysAlisPro, Agilent Technologies,
Version 1.171.37.34 (release 22-05-2014 CrysAlis171 .NET)
(compiled May 22 2014,16:03:01)
;
_computing_data_collection
;
CrysAlisPro, Agilent Technologies,
Version 1.171.37.34 (release 22-05-2014 CrysAlis171 .NET)
(compiled May 22 2014,16:03:01)
;
_computing_data_reduction
;
CrysAlisPro, Agilent Technologies,
Version 1.171.37.34 (release 22-05-2014 CrysAlis171 .NET)
(compiled May 22 2014,16:03:01)
;
_computing_molecular_graphics 'Olex2 (Dolomanov et al., 2009)'
_computing_publication_material 'Olex2 (Dolomanov et al., 2009)'
_computing_structure_refinement 'olex2.refine (Bourhis et al., 2015)'
_computing_structure_solution 'olex2.solve (Bourhis et al., 2015)'
_diffrn_ambient_environment N~2~
_diffrn_ambient_temperature 150(1)
_diffrn_detector 'CCD plate'
_diffrn_detector_area_resol_mean 5.2031
_diffrn_detector_type Atlas
_diffrn_measured_fraction_theta_full 0.9935
_diffrn_measured_fraction_theta_max 0.9935
_diffrn_measurement_details
;
#__ type_ start__ end____ width___ exp.time_
  1 omega  -93.00   -4.00   1.0000   15.0000
omega____ theta____ kappa____ phi______ frames
    -      -42.6216  125.0000 -120.0000 89

#__ type_ start__ end____ width___ exp.time_
  2 omega  -49.00   -8.00   1.0000   15.0000
omega____ theta____ kappa____ phi______ frames
    -      -42.6216   38.0000    0.0000 41

#__ type_ start__ end____ width___ exp.time_
  3 omega    3.00   30.00   1.0000   15.0000
omega____ theta____ kappa____ phi______ frames
    -       42.6216  -99.0000  -90.0000 27

#__ type_ start__ end____ width___ exp.time_
  4 omega   31.00   79.00   1.0000   75.0000
omega____ theta____ kappa____ phi______ frames
    -      106.3614  -30.0000  120.0000 48

#__ type_ start__ end____ width___ exp.time_
  5 omega   56.00   89.00   1.0000   75.0000
omega____ theta____ kappa____ phi______ frames
    -      106.3614  -30.0000 -150.0000 33

#__ type_ start__ end____ width___ exp.time_
  6 omega   40.00  108.00   1.0000   75.0000
omega____ theta____ kappa____ phi______ frames
    -      106.3614  -94.0000  -30.0000 68

#__ type_ start__ end____ width___ exp.time_
  7 omega   82.00  176.00   1.0000   75.0000
omega____ theta____ kappa____ phi______ frames
    -      106.3614   45.0000  150.0000 94

#__ type_ start__ end____ width___ exp.time_
  8 omega -117.00  -18.00   1.0000   15.0000
omega____ theta____ kappa____ phi______ frames
    -      -42.6216  -38.0000 -120.0000 99

#__ type_ start__ end____ width___ exp.time_
  9 omega -116.00  -14.00   1.0000   15.0000
omega____ theta____ kappa____ phi______ frames
    -      -42.6216  -57.0000    0.0000 102

#__ type_ start__ end____ width___ exp.time_
 10 omega   33.00   98.00   1.0000   75.0000
omega____ theta____ kappa____ phi______ frames
    -      106.3614  -45.0000   30.0000 65

#__ type_ start__ end____ width___ exp.time_
 11 omega   77.00  102.00   1.0000   75.0000
omega____ theta____ kappa____ phi______ frames
    -      106.3614   61.0000   30.0000 25
;
_diffrn_measurement_device 'four-circle diffractometer'
_diffrn_measurement_device_type 'SuperNova, Dual, Cu at zero, Atlas'
_diffrn_measurement_method '\w scans'
_diffrn_orient_matrix_UB_11 0.0479436000
_diffrn_orient_matrix_UB_12 0.0185526000
_diffrn_orient_matrix_UB_13 -0.0267164000
_diffrn_orient_matrix_UB_21 0.0162117000
_diffrn_orient_matrix_UB_22 -0.0510890000
_diffrn_orient_matrix_UB_23 -0.0111008000
_diffrn_orient_matrix_UB_31 -0.0351241000
_diffrn_orient_matrix_UB_32 0.0016672000
_diffrn_orient_matrix_UB_33 -0.0416388000
_diffrn_radiation_monochromator mirror
_diffrn_radiation_probe x-ray
_diffrn_radiation_type 'Cu K\a'
_diffrn_radiation_wavelength 1.54184
_diffrn_reflns_av_R_equivalents 0.0241
_diffrn_reflns_av_unetI/netI 0.0196
_diffrn_reflns_limit_h_max 25
_diffrn_reflns_limit_h_min -30
_diffrn_reflns_limit_k_max 34
_diffrn_reflns_limit_k_min -32
_diffrn_reflns_limit_l_max 36
_diffrn_reflns_limit_l_min -37
_diffrn_reflns_number 22105
_diffrn_reflns_theta_full 66.5928
_diffrn_reflns_theta_max 66.59
_diffrn_reflns_theta_min 3.12
_diffrn_source 'sealed X-ray tube'
_diffrn_source_type 'SuperNova (Cu) X-ray Source'
_exptl_absorpt_coefficient_mu 1.347
_exptl_absorpt_correction_T_max 1.00000
_exptl_absorpt_correction_T_min 0.84045
_exptl_absorpt_correction_type multi-scan
_exptl_absorpt_process_details
;
CrysAlisPro, Agilent Technologies,
Version 1.171.37.34 (release 22-05-2014 CrysAlis171 .NET)
(compiled May 22 2014,16:03:01)
Empirical absorption correction using spherical harmonics,
 implemented in SCALE3 ABSPACK scaling algorithm.
;
_exptl_crystal_colour colourless
_exptl_crystal_density_diffrn 0.7233
_exptl_crystal_description prism
_exptl_crystal_F_000 4688.0
_exptl_crystal_size_max 0.15
_exptl_crystal_size_mid 0.08
_exptl_crystal_size_min 0.08
_refine_diff_density_max 1.3127
_refine_diff_density_min -0.3382
_refine_diff_density_rms 0.0601
_refine_ls_d_res_high 0.8401
_refine_ls_d_res_low 14.1591
_refine_ls_goodness_of_fit_ref 1.0189
_refine_ls_hydrogen_treatment constr
_refine_ls_matrix_type full
_refine_ls_number_constraints 11
_refine_ls_number_parameters 169
_refine_ls_number_reflns 5061
_refine_ls_number_restraints 0
_refine_ls_restrained_S_all 1.0189
_refine_ls_R_factor_all 0.0534
_refine_ls_R_factor_gt 0.0465
_refine_ls_shift/su_max 0.0000
_refine_ls_shift/su_mean 0.0000
_refine_ls_structure_factor_coef Fsqd
_refine_ls_weighting_details 'w=1/[\s^2^(Fo^2^)+(0.1045P)^2^+28.8287P] where P=(Fo^2^+2Fc^2^)/3'
_refine_ls_weighting_scheme calc
_refine_ls_wR_factor_gt 0.1479
_refine_ls_wR_factor_ref 0.1623
_reflns_Friedel_coverage 0.0
_reflns_limit_h_max 29
_reflns_limit_h_min 0
_reflns_limit_k_max 33
_reflns_limit_k_min 0
_reflns_limit_l_max 36
_reflns_limit_l_min 0
_reflns_number_gt 4037
_reflns_number_total 5061
_reflns_threshold_expression I>=2u(I)
_cod_data_source_file am8b22385_si_002.cif
_cod_data_source_block MJ3
_cod_original_cell_volume 21526.0(8)
_cod_database_code 4514599
_chemical_oxdiff_formula 'Zn O C H'
_reflns_odcompleteness_completeness 99.78
_reflns_odcompleteness_iscentric 1
_reflns_odcompleteness_theta 66.49
_olex2_refinement_description
;
1. Fixed Uiso
 At 1.2 times of:
  All C(H) groups, All C(H,H) groups
2. Others
 Fixed Sof: O7(0.5)
3.a Secondary CH2 refined with riding coordinates:
 C3(H3a,H3b)
3.b Aromatic/amide H refined with riding coordinates:
 C1(H1), C5(H5), C7(H7), C9(H9)
;
_olex2_date_sample_data_collection 2015-03-19
_olex2_submission_special_instructions 'No special instructions were received'

loop_
_space_group_symop_id
_space_group_symop_operation_xyz
1 x,y,z
2 x,-y,-z
3 -x,y,-z
4 -x,-y,z
5 -x,-y,-z
6 -x,y,z
7 x,-y,z
8 x,y,-z
9 x,y+1/2,z+1/2
10 x,-y+1/2,-z+1/2
11 -x,y+1/2,-z+1/2
12 -x,-y+1/2,z+1/2
13 -x,-y+1/2,-z+1/2
14 -x,y+1/2,z+1/2
15 x,-y+1/2,z+1/2
16 x,y+1/2,-z+1/2
17 x+1/2,y,z+1/2
18 x+1/2,-y,-z+1/2
19 -x+1/2,y,-z+1/2
20 -x+1/2,-y,z+1/2
21 -x+1/2,-y,-z+1/2
22 -x+1/2,y,z+1/2
23 x+1/2,-y,z+1/2
24 x+1/2,y,-z+1/2
25 x+1/2,y+1/2,z
26 x+1/2,-y+1/2,-z
27 -x+1/2,y+1/2,-z
28 -x+1/2,-y+1/2,z
29 -x+1/2,-y+1/2,-z
30 -x+1/2,y+1/2,z
31 x+1/2,-y+1/2,z
32 x+1/2,y+1/2,-z

loop_
_atom_site_label
_atom_site_type_symbol
_atom_site_fract_x
_atom_site_fract_y
_atom_site_fract_z
_atom_site_U_iso_or_equiv
_atom_site_adp_type
_atom_site_occupancy
_atom_site_site_symmetry_order
_atom_site_refinement_flags_posn
_atom_site_refinement_flags_adp
_atom_site_refinement_flags_occupancy
C1 C 0.80220(18) 0.26522(16) 0.0 0.0689(11) Uani 1.000000 2 S T P
H1 H 0.83742(18) 0.27567(16) 0.0 0.0827(13) Uiso 1.000000 2 RS T P
C2 C 0.77691(12) 0.25771(10) 0.03975(9) 0.0646(7) Uani 1.000000 1 . . .
C3 C 0.80711(13) 0.26697(11) 0.08132(10) 0.0716(8) Uani 1.000000 1 . . .
H3a H 0.79904(13) 0.24289(11) 0.10303(10) 0.0860(10) Uiso 1.000000 1 R . .
H3b H 0.84525(13) 0.26658(11) 0.07566(10) 0.0860(10) Uiso 1.000000 1 R . .
C4 C 0.81639(12) 0.32858(11) 0.13403(10) 0.0668(7) Uani 1.000000 1 . . .
C5 C 0.85902(12) 0.30596(11) 0.15400(10) 0.0668(7) Uani 1.000000 1 . . .
H5 H 0.87238(12) 0.27810(11) 0.14211(10) 0.0802(9) Uiso 1.000000 1 R . .
C6 C 0.88174(11) 0.32476(10) 0.19160(10) 0.0612(7) Uani 1.000000 1 . . .
C7 C 0.86261(12) 0.36687(11) 0.20941(10) 0.0647(7) Uani 1.000000 1 . . .
H7 H 0.87823(12) 0.37973(11) 0.23448(10) 0.0776(9) Uiso 1.000000 1 R . .
C8 C 0.81985(12) 0.38932(10) 0.18911(10) 0.0653(7) Uani 1.000000 1 . . .
C9 C 0.79691(13) 0.37032(11) 0.15132(10) 0.0689(8) Uani 1.000000 1 . . .
H9 H 0.76852(13) 0.38568(11) 0.13772(10) 0.0827(9) Uiso 1.000000 1 R . .
C10 C 0.92650(12) 0.29890(12) 0.21342(10) 0.0646(7) Uani 1.000000 1 . . .
C11 C 0.79627(13) 0.43338(11) 0.20898(10) 0.0635(7) Uani 1.000000 1 . . .
O1 O 0.79099(9) 0.31255(8) 0.09715(7) 0.0802(6) Uani 1.000000 1 . . .
O2 O 0.94364(8) 0.26254(8) 0.19476(8) 0.0743(6) Uani 1.000000 1 . . .
O3 O 0.94419(9) 0.31580(8) 0.24882(8) 0.0795(6) Uani 1.000000 1 . . .
O4 O 0.82018(10) 0.44968(8) 0.24279(7) 0.0808(6) Uani 1.000000 1 . . .
O5 O 0.75589(9) 0.45005(8) 0.19119(7) 0.0762(6) Uani 1.000000 1 . . .
O6 O 0.65130(14) 0.5 0.16898(12) 0.0919(11) Uani 1.000000 2 S T P
O7 O 1.01666(14) 0.17446(14) 0.16209(12) 0.0692(12) Uani 0.500000 1 . . .
Zn1 Zn 1.0 0.215450(16) 0.213116(14) 0.04540(17) Uani 1.000000 2 S T P
Zn2 Zn 0.70661(2) 0.5 0.215442(16) 0.05292(18) Uani 1.000000 2 S T P

loop_
_atom_site_aniso_label
_atom_site_aniso_U_11
_atom_site_aniso_U_22
_atom_site_aniso_U_33
_atom_site_aniso_U_12
_atom_site_aniso_U_13
_atom_site_aniso_U_23
C1 0.062(2) 0.073(3) 0.072(3) -0.001(2) -0.000000 0.000000
C2 0.0737(18) 0.0637(17) 0.0566(15) 0.0051(14) -0.0034(13) -0.0040(13)
C3 0.0721(19) 0.0757(19) 0.0671(17) 0.0111(16) -0.0111(15) -0.0096(15)
C4 0.0698(18) 0.0668(17) 0.0639(16) 0.0104(14) -0.0107(14) -0.0071(14)
C5 0.0607(16) 0.0643(17) 0.0754(18) 0.0141(14) -0.0076(14) -0.0071(14)
C6 0.0534(15) 0.0609(15) 0.0693(17) 0.0051(13) -0.0081(13) -0.0022(13)
C7 0.0572(16) 0.0661(17) 0.0707(18) 0.0003(14) -0.0076(13) -0.0025(13)
C8 0.0662(17) 0.0595(15) 0.0701(17) 0.0074(14) -0.0064(14) -0.0037(13)
C9 0.0686(18) 0.0672(18) 0.0709(18) 0.0159(15) -0.0109(14) -0.0013(14)
C10 0.0509(15) 0.0644(17) 0.0786(19) 0.0038(14) -0.0102(14) 0.0048(14)
C11 0.0661(18) 0.0515(15) 0.0728(18) 0.0074(13) -0.0066(14) -0.0040(13)
O1 0.0873(15) 0.0780(14) 0.0753(13) 0.0234(11) -0.0257(11) -0.0183(11)
O2 0.0590(12) 0.0710(13) 0.0927(15) 0.0152(10) -0.0110(11) -0.0006(11)
O3 0.0698(13) 0.0791(14) 0.0895(15) 0.0090(11) -0.0260(12) 0.0030(12)
O4 0.0887(15) 0.0707(13) 0.0829(14) 0.0149(12) -0.0155(12) -0.0164(11)
O5 0.0708(13) 0.0664(12) 0.0915(15) 0.0181(11) -0.0132(12) -0.0143(11)
O6 0.077(2) 0.099(2) 0.100(2) -0.000000 -0.0469(19) 0.000000
O7 0.065(3) 0.081(2) 0.0620(19) 0.0026(17) 0.0099(15) -0.0307(18)
Zn1 0.0421(3) 0.0482(3) 0.0459(3) -0.000000 -0.000000 -0.01263(17)
Zn2 0.0475(3) 0.0485(3) 0.0627(3) -0.000000 -0.0198(2) 0.000000

loop_
_atom_type_symbol
_atom_type_scat_dispersion_real
_atom_type_scat_dispersion_imag
_atom_type_scat_Cromer_Mann_a1
_atom_type_scat_Cromer_Mann_a2
_atom_type_scat_Cromer_Mann_a3
_atom_type_scat_Cromer_Mann_a4
_atom_type_scat_Cromer_Mann_b1
_atom_type_scat_Cromer_Mann_b2
_atom_type_scat_Cromer_Mann_b3
_atom_type_scat_Cromer_Mann_b4
_atom_type_scat_Cromer_Mann_c
_atom_type_scat_source
_atom_type_scat_dispersion_source
H 0.00000 0.00000 0.49300 0.32291 0.14019 0.04081 10.51090 26.12570 3.14236 57.79970 0.0030380000826 'International Tables Volume C Table 6.1.1.4 (pp. 500-502)' 'Henke, Gullikson and Davis, At. Data and Nucl. Data Tables, 1993, 54, 2'
C 0.01920 0.00962 2.31000 1.02000 1.58860 0.86500 20.84390 10.20750 0.56870 51.65120 0.215599998832 'International Tables Volume C Table 6.1.1.4 (pp. 500-502)' 'Henke, Gullikson and Davis, At. Data and Nucl. Data Tables, 1993, 54, 2'
Zn -1.55628 0.70462 14.07430 7.03180 5.16520 2.41000 3.26550 0.23330 10.31630 58.70970 1.30410003662 'International Tables Volume C Table 6.1.1.4 (pp. 500-502)' 'Henke, Gullikson and Davis, At. Data and Nucl. Data Tables, 1993, 54, 2'
O 0.05239 0.03377 3.04850 2.28680 1.54630 0.86700 13.27710 5.70110 0.32390 32.90890 0.250800013542 'International Tables Volume C Table 6.1.1.4 (pp. 500-502)' 'Henke, Gullikson and Davis, At. Data and Nucl. Data Tables, 1993, 54, 2'

loop_
_geom_angle_atom_site_label_1
_geom_angle_atom_site_label_2
_geom_angle_atom_site_label_3
_geom_angle
_geom_angle_site_symmetry_1
_geom_angle_site_symmetry_3
C2 C1 H1 118.9(2) 8 .
C2 C1 H1 118.9(2) . .
C2 C1 C2 122.1(4) . 8
C2 C2 C1 118.9(2) 28_655 8
C3 C2 C1 118.7(3) . 8
H3a C3 C2 110.24(18) . .
H3b C3 C2 110.24(18) . .
H3b C3 H3a 108.5 . .
O1 C3 C2 107.4(2) . .
O1 C3 H3a 110.24(17) . .
O1 C3 H3b 110.24(17) . .
C9 C4 C5 120.1(3) . .
O1 C4 C5 124.3(3) . .
O1 C4 C9 115.6(3) . .
H5 C5 C4 119.98(17) . .
C6 C5 C4 120.0(3) . .
C6 C5 H5 119.98(17) . .
C7 C6 C5 120.6(3) . .
C10 C6 C5 119.1(3) . .
C10 C6 C7 120.3(3) . .
H7 C7 C6 120.54(17) . .
C8 C7 C6 118.9(3) . .
C8 C7 H7 120.54(18) . .
C9 C8 C7 120.5(3) . .
C11 C8 C7 120.2(3) . .
C11 C8 C9 119.3(3) . .
C8 C9 C4 119.9(3) . .
H9 C9 C4 120.05(17) . .
H9 C9 C8 120.05(17) . .
O2 C10 C6 117.4(3) . .
O3 C10 C6 117.2(3) . .
O3 C10 O2 125.4(3) . .
O4 C11 C8 116.0(3) . .
O5 C11 C8 117.4(3) . .
O5 C11 O4 126.6(3) . .
C4 O1 C3 116.3(2) . .
Zn1 O2 C10 131.1(2) 6_755 .
Zn1 O3 C10 124.5(2) 13_755 .
Zn2 O4 C11 127.2(2) 21_665 .
Zn2 O5 C11 127.4(2) 7_565 .
O2 Zn1 O2 88.60(13) 6_755 .
O3 Zn1 O2 158.64(10) 10 6_755
O3 Zn1 O2 87.96(10) 10 .
O3 Zn1 O2 158.64(10) 13_755 .
O3 Zn1 O2 87.96(10) 13_755 6_755
O3 Zn1 O3 87.62(14) 10 13_755
O7 Zn1 O2 91.37(13) . 6_755
O7 Zn1 O2 108.54(14) 6_755 6_755
O7 Zn1 O2 108.54(14) . .
O7 Zn1 O2 91.37(13) 6_755 .
O7 Zn1 O3 92.62(13) 6_755 10
O7 Zn1 O3 109.70(13) 6_755 13_755
O7 Zn1 O3 109.70(13) . 10
O7 Zn1 O3 92.62(13) . 13_755
O7 Zn1 O7 24.3(2) 6_755 .
O4 Zn2 O4 89.60(14) 19_655 21_665
O5 Zn2 O4 86.43(10) 7_565 21_665
O5 Zn2 O4 86.43(10) . 19_655
O5 Zn2 O4 157.88(9) . 21_665
O5 Zn2 O4 157.88(9) 7_565 19_655
O5 Zn2 O5 89.11(14) 7_565 .
O6 Zn2 O4 102.46(11) . 21_665
O6 Zn2 O4 102.46(11) . 19_655
O6 Zn2 O5 99.65(10) . .
O6 Zn2 O5 99.65(10) . 7_565

loop_
_geom_bond_atom_site_label_1
_geom_bond_atom_site_label_2
_geom_bond_distance
_geom_bond_site_symmetry_2
C1 H1 0.9300 .
C1 C2 1.379(4) .
C1 C2 1.379(4) 8
C2 C2 1.416(6) 28_655
C2 C3 1.495(4) .
C3 H3a 0.9700 .
C3 H3b 0.9700 .
C3 O1 1.435(4) .
C4 C5 1.384(4) .
C4 C9 1.382(4) .
C4 O1 1.366(3) .
C5 H5 0.9300 .
C5 C6 1.382(4) .
C6 C7 1.394(4) .
C6 C10 1.494(4) .
C7 H7 0.9300 .
C7 C8 1.389(4) .
C8 C9 1.392(4) .
C8 C11 1.506(4) .
C9 H9 0.9300 .
C10 O2 1.251(4) .
C10 O3 1.258(4) .
C11 O4 1.275(4) .
C11 O5 1.239(4) .
O2 Zn1 2.020(2) 6_755
O3 Zn1 2.018(2) 13_755
O4 Zn2 2.022(2) 21_665
O5 Zn2 2.016(2) 7_565
O6 Zn2 1.977(3) .
O7 O7 0.834(7) 6_755
O7 Zn1 1.981(3) .

loop_
_smtbx_masks_void_nr
_smtbx_masks_void_average_x
_smtbx_masks_void_average_y
_smtbx_masks_void_average_z
_smtbx_masks_void_volume
_smtbx_masks_void_count_electrons
1 -0.336 -0.328 -0.760 15018.5 3938.9
